data_7226253
loop_
_publ_author_name
'Kumar, Prashant'
'Griffiths, Kieran'
'Lymperopoulou, Smaragda'
'Kostakis, George E.'

_publ_section_title
;
 Tetranuclear Zn2Ln2 Coordination Clusters as catalysts in Petasis
 Borono-Mannich Multicomponent Reaction
;
_journal_name_full 'RSC Adv.'
_journal_paper_doi 10.1039/C6RA17209A
_journal_year 2016
_chemical_formula_moiety 'C17 H19 N O2'
_chemical_formula_sum 'C17 H19 N O2'
_chemical_formula_weight 269.33
_chemical_name_systematic
;
 ?
;
_space_group_crystal_system monoclinic
_space_group_IT_number 9
_space_group_name_Hall 'I -2ya'
_space_group_name_H-M_alt 'I 1 a 1'
_symmetry_space_group_name_Hall 'I -2ya'
_symmetry_space_group_name_H-M 'I 1 a 1'
_atom_sites_solution_hydrogens geom
_audit_creation_date 2016-06-18
_audit_creation_method
;
Olex2 1.2
(compiled 2016.02.19 svn.r3266 for OlexSys, GUI svn.r5155)
;
_audit_update_record
;
2016-06-18 deposited with the CCDC.
2016-08-11 downloaded from the CCDC.
;
_cell_angle_alpha 90
_cell_angle_beta 90.109(4)
_cell_angle_gamma 90
_cell_formula_units_Z 4
_cell_length_a 13.4472(5)
_cell_length_b 9.3180(4)
_cell_length_c 11.5805(4)
_cell_measurement_reflns_used 2792
_cell_measurement_temperature 173
_cell_measurement_theta_max 70.8380
_cell_measurement_theta_min 5.7590
_cell_volume 1451.05(10)
_computing_cell_refinement 'CrysAlisPro 1.171.38.41 (Rigaku OD, 2015)'
_computing_data_collection 'CrysAlisPro 1.171.38.41 (Rigaku OD, 2015)'
_computing_data_reduction 'CrysAlisPro 1.171.38.41 (Rigaku OD, 2015)'
_computing_molecular_graphics 'Olex2 (Dolomanov et al., 2009)'
_computing_publication_material 'Olex2 (Dolomanov et al., 2009)'
_computing_structure_refinement 'ShelXL (Sheldrick, 2015)'
_computing_structure_solution 'ShelXT (Sheldrick, 2008)'
_diffrn_ambient_temperature 173.0
_diffrn_detector 'CCD plate'
_diffrn_detector_area_resol_mean 16.1033
_diffrn_detector_type Eos
_diffrn_measured_fraction_theta_full 0.998
_diffrn_measured_fraction_theta_max 0.987
_diffrn_measurement_details
;
List of Runs (angles in degrees, time in seconds):

  1  \w   -109.00 -83.00   1.00    7.50    --  -36.88-178.00  60.00   26
  2  \w    -78.00 -18.00   1.00    7.50    --  -36.88 -38.00-180.00   60
  3  \w    -52.00  26.00   1.00    7.50    --  -36.88  57.00 -30.00   78
  4  \w   -103.00 -71.00   1.00    7.50    --  -36.88 147.00-168.00   32
  5  \w     39.00 106.00   1.00    7.50    --   36.88 178.00 120.00   67
  6  \w     12.00 102.00   1.00    7.50    --   36.88  77.00  90.00   90
  7  \w     37.00 102.00   1.00    7.50    --   36.88  57.00-180.00   65
  8  \w     97.00 123.00   1.00   17.50    --  107.00  45.00  90.00   26
  9  \w     96.00 178.00   1.00   17.50    --  107.00  15.00-150.00   82
 10  \w     59.00 122.00   1.00   17.50    --  107.00 -91.00  26.48   63
 11  \w     39.00 114.00   1.00   17.50    --  107.00 -45.00 -30.00   75
 12  \w     40.00 122.00   1.00   17.50    --  107.00 -45.00 150.00   82
 13  \w    100.00 171.00   1.00   17.50    --  107.00  77.00 120.00   71
 14  \w     38.00  72.00   1.00   17.50    --  107.00 -95.00 -30.00   34
 15  \w     38.00  80.00   1.00   17.50    --  107.00 -95.00 -60.00   42
 16  \w     90.00 144.00   1.00   17.50    --  107.00  45.00 -90.00   54
 17  \w    138.00 175.00   1.00   17.50    --  107.00  45.00  90.00   37
 18  \w     40.00 117.00   1.00   17.50    --  107.00 -45.00  60.00   77
 19  \w     41.00 114.00   1.00   17.50    --  107.00 -92.00-177.46   73
 20  \w     58.00  97.00   1.00   17.50    --  107.00 -91.00 119.39   39
 21  \w     92.00 128.00   1.00   17.50    --  107.00 -91.00-104.98   36
;
_diffrn_measurement_device 'four-circle diffractometer'
_diffrn_measurement_device_type 'Xcalibur, Eos, Gemini ultra'
_diffrn_measurement_method '\w scans'
_diffrn_orient_matrix_type 'CrysAlisPro convention (1999,Acta A55,543-557)'
_diffrn_orient_matrix_UB_11 -0.1110577000
_diffrn_orient_matrix_UB_12 0.0403814000
_diffrn_orient_matrix_UB_13 -0.0002426000
_diffrn_orient_matrix_UB_21 0.0267072000
_diffrn_orient_matrix_UB_22 0.1533127000
_diffrn_orient_matrix_UB_23 0.0392156000
_diffrn_orient_matrix_UB_31 0.0082475000
_diffrn_orient_matrix_UB_32 0.0471724000
_diffrn_orient_matrix_UB_33 -0.1271036000
_diffrn_radiation_monochromator mirror
_diffrn_radiation_probe x-ray
_diffrn_radiation_type CuK\a
_diffrn_radiation_wavelength 1.54184
_diffrn_reflns_av_R_equivalents 0.0281
_diffrn_reflns_av_unetI/netI 0.0334
_diffrn_reflns_Laue_measured_fraction_full 0.998
_diffrn_reflns_Laue_measured_fraction_max 0.987
_diffrn_reflns_limit_h_max 15
_diffrn_reflns_limit_h_min -16
_diffrn_reflns_limit_k_max 11
_diffrn_reflns_limit_k_min -11
_diffrn_reflns_limit_l_max 10
_diffrn_reflns_limit_l_min -14
_diffrn_reflns_number 4020
_diffrn_reflns_point_group_measured_fraction_full 0.704
_diffrn_reflns_point_group_measured_fraction_max 0.686
_diffrn_reflns_theta_full 67.684
_diffrn_reflns_theta_max 71.008
_diffrn_reflns_theta_min 5.777
_diffrn_source 'fine-focus sealed X-ray tube'
_diffrn_source_type 'Enhance Ultra (Cu) X-ray Source'
_exptl_absorpt_coefficient_mu 0.640
_exptl_absorpt_correction_T_max 1.00000
_exptl_absorpt_correction_T_min 0.84953
_exptl_absorpt_correction_type multi-scan
_exptl_absorpt_process_details
;
CrysAlisPro 1.171.38.41 (Rigaku Oxford Diffraction, 2015)
Empirical absorption correction using spherical harmonics,
 implemented in SCALE3 ABSPACK scaling algorithm.
;
_exptl_crystal_colour colourless
_exptl_crystal_colour_primary colourless
_exptl_crystal_density_diffrn 1.233
_exptl_crystal_description block
_exptl_crystal_F_000 576
_exptl_crystal_size_max 0.18
_exptl_crystal_size_mid 0.14
_exptl_crystal_size_min 0.08
_refine_diff_density_max 0.163
_refine_diff_density_min -0.261
_refine_diff_density_rms 0.047
_refine_ls_abs_structure_details
;
 Flack x determined using 497 quotients [(I+)-(I-)]/[(I+)+(I-)]
 (Parsons, Flack and Wagner, Acta Cryst. B69 (2013) 249-259).
;
_refine_ls_abs_structure_Flack -0.2(3)
_refine_ls_extinction_method none
_refine_ls_goodness_of_fit_ref 1.037
_refine_ls_hydrogen_treatment constr
_refine_ls_matrix_type full
_refine_ls_number_parameters 182
_refine_ls_number_reflns 1939
_refine_ls_number_restraints 2
_refine_ls_restrained_S_all 1.036
_refine_ls_R_factor_all 0.0424
_refine_ls_R_factor_gt 0.0413
_refine_ls_shift/su_max 0.000
_refine_ls_shift/su_mean 0.000
_refine_ls_structure_factor_coef Fsqd
_refine_ls_weighting_details 'w=1/[\s^2^(Fo^2^)+(0.0792P)^2^] where P=(Fo^2^+2Fc^2^)/3'
_refine_ls_weighting_scheme calc
_refine_ls_wR_factor_gt 0.1052
_refine_ls_wR_factor_ref 0.1061
_reflns_Friedel_coverage 0.388
_reflns_Friedel_fraction_full 0.409
_reflns_Friedel_fraction_max 0.384
_reflns_number_gt 1856
_reflns_number_total 1939
_reflns_threshold_expression 'I > 2\s(I)'
_cod_data_source_file c6ra17209a2.cif
_cod_data_source_block mg108_2
_cod_original_cell_volume 1451.06(10)
_cod_database_code 7226253
_shelxl_version_number 2014-1
_chemical_oxdiff_formula C25H30N8O10
_shelx_space_group_comment
;
The symmetry employed for this shelxl refinement is uniquely defined
by the following loop, which should always be used as a source of
symmetry information in preference to the above space-group names.
They are only intended as comments.
;
_reflns_odcompleteness_completeness 99.85
_reflns_odcompleteness_iscentric 1
_reflns_odcompleteness_theta 66.97
_olex2_refinement_description
;
1. Fixed Uiso
 At 1.2 times of:
  All C(H) groups, All C(H,H) groups
 At 1.5 times of:
  All O(H) groups
2.a Ternary CH refined with riding coordinates:
 C7(H7)
2.b Secondary CH2 refined with riding coordinates:
 C14(H14A,H14B), C15(H15A,H15B), C16(H16A,H16B), C17(H17A,H17B)
2.c Aromatic/amide H refined with riding coordinates:
 C9(H9), C2(H2A), C13(H13), C11(H11), C10(H10), C5(H5), C4(H4), C3(H3), C12(H12)
2.d Idealised tetrahedral OH refined as rotating group:
 O2(H2)
;
_olex2_submission_special_instructions 'No special instructions were received'
_oxdiff_exptl_absorpt_empirical_details
;
Empirical correction (ABSPACK) includes:
- Absorption correction using spherical harmonics
- Frame scaling
- Detector area scaling
;
_oxdiff_exptl_absorpt_empirical_full_max 1.500
_oxdiff_exptl_absorpt_empirical_full_min 0.751

loop_
_space_group_symop_operation_xyz
'x, y, z'
'x+1/2, -y, z'
'x+1/2, y+1/2, z+1/2'
'x+1, -y+1/2, z+1/2'

loop_
_atom_site_label
_atom_site_type_symbol
_atom_site_fract_x
_atom_site_fract_y
_atom_site_fract_z
_atom_site_U_iso_or_equiv
_atom_site_adp_type
_atom_site_occupancy
_atom_site_site_symmetry_order
_atom_site_calc_flag
_atom_site_refinement_flags_posn
O2 O 0.53815(12) 0.4576(2) 0.29491(15) 0.0355(4) Uani 1 1 d .
H2 H 0.5731 0.4300 0.3508 0.053 Uiso 1 1 calc GR
O1 O 0.75382(15) 0.1137(2) 0.48447(17) 0.0473(5) Uani 1 1 d .
N1 N 0.58265(14) 0.2986(2) 0.48104(17) 0.0290(4) Uani 1 1 d .
C1 C 0.44120(17) 0.4191(2) 0.3131(2) 0.0294(5) Uani 1 1 d .
C6 C 0.41094(17) 0.3532(2) 0.4154(2) 0.0287(5) Uani 1 1 d .
C9 C 0.42443(18) 0.4617(3) 0.6983(2) 0.0332(5) Uani 1 1 d .
H9 H 0.3888 0.3772 0.7179 0.040 Uiso 1 1 calc R
C7 C 0.47981(17) 0.3340(2) 0.51883(19) 0.0281(5) Uani 1 1 d .
H7 H 0.4544 0.2514 0.5653 0.034 Uiso 1 1 calc R
C8 C 0.47693(17) 0.4674(2) 0.5952(2) 0.0292(5) Uani 1 1 d .
C14 C 0.6537(2) 0.2969(3) 0.5779(2) 0.0363(5) Uani 1 1 d .
H14A H 0.6308 0.2284 0.6375 0.044 Uiso 1 1 calc R
H14B H 0.6573 0.3935 0.6133 0.044 Uiso 1 1 calc R
C15 C 0.7557(2) 0.2529(4) 0.5350(3) 0.0445(6) Uani 1 1 d .
H15A H 0.7791 0.3234 0.4771 0.053 Uiso 1 1 calc R
H15B H 0.8032 0.2536 0.6004 0.053 Uiso 1 1 calc R
C2 C 0.37319(18) 0.4479(2) 0.2256(2) 0.0336(5) Uani 1 1 d .
H2A H 0.3942 0.4952 0.1572 0.040 Uiso 1 1 calc R
C13 C 0.5254(2) 0.5943(3) 0.5666(2) 0.0380(6) Uani 1 1 d .
H13 H 0.5598 0.6012 0.4952 0.046 Uiso 1 1 calc R
C11 C 0.4742(2) 0.7019(3) 0.7445(3) 0.0443(7) Uani 1 1 d .
H11 H 0.4748 0.7810 0.7962 0.053 Uiso 1 1 calc R
C10 C 0.4235(2) 0.5789(3) 0.7733(2) 0.0418(6) Uani 1 1 d .
H10 H 0.3880 0.5737 0.8440 0.050 Uiso 1 1 calc R
C5 C 0.31151(19) 0.3103(3) 0.4246(2) 0.0364(6) Uani 1 1 d .
H5 H 0.2900 0.2618 0.4923 0.044 Uiso 1 1 calc R
C16 C 0.6863(2) 0.1136(3) 0.3899(3) 0.0458(7) Uani 1 1 d .
H16A H 0.6845 0.0167 0.3548 0.055 Uiso 1 1 calc R
H16B H 0.7097 0.1820 0.3305 0.055 Uiso 1 1 calc R
C17 C 0.5830(2) 0.1551(3) 0.4280(2) 0.0389(6) Uani 1 1 d .
H17A H 0.5377 0.1545 0.3605 0.047 Uiso 1 1 calc R
H17B H 0.5581 0.0839 0.4844 0.047 Uiso 1 1 calc R
C4 C 0.24376(19) 0.3371(3) 0.3367(3) 0.0412(6) Uani 1 1 d .
H4 H 0.1766 0.3072 0.3444 0.049 Uiso 1 1 calc R
C3 C 0.27433(19) 0.4073(3) 0.2386(2) 0.0396(6) Uani 1 1 d .
H3 H 0.2276 0.4282 0.1793 0.047 Uiso 1 1 calc R
C12 C 0.5241(2) 0.7110(3) 0.6412(3) 0.0454(7) Uani 1 1 d .
H12 H 0.5576 0.7971 0.6208 0.054 Uiso 1 1 calc R

loop_
_atom_site_aniso_label
_atom_site_aniso_U_11
_atom_site_aniso_U_22
_atom_site_aniso_U_33
_atom_site_aniso_U_23
_atom_site_aniso_U_13
_atom_site_aniso_U_12
O2 0.0272(8) 0.0447(9) 0.0346(10) 0.0070(7) -0.0039(7) -0.0019(6)
O1 0.0416(10) 0.0662(13) 0.0340(10) -0.0041(8) -0.0095(8) 0.0244(9)
N1 0.0243(9) 0.0362(9) 0.0266(10) -0.0033(7) -0.0061(7) 0.0033(7)
C1 0.0276(11) 0.0289(10) 0.0316(13) -0.0025(8) -0.0036(9) 0.0028(8)
C6 0.0257(11) 0.0293(9) 0.0310(12) -0.0038(8) -0.0037(9) 0.0012(8)
C9 0.0295(11) 0.0393(11) 0.0309(12) 0.0002(9) -0.0033(9) 0.0066(9)
C7 0.0273(11) 0.0301(9) 0.0269(12) -0.0007(8) -0.0003(9) -0.0010(8)
C8 0.0251(10) 0.0327(10) 0.0297(12) -0.0010(8) -0.0067(8) 0.0037(8)
C14 0.0337(13) 0.0460(12) 0.0292(12) -0.0031(10) -0.0074(10) 0.0058(10)
C15 0.0300(13) 0.0642(16) 0.0392(14) -0.0042(13) -0.0112(10) 0.0111(11)
C2 0.0332(12) 0.0323(10) 0.0352(13) -0.0003(9) -0.0074(10) 0.0049(9)
C13 0.0357(13) 0.0349(12) 0.0433(15) -0.0027(10) -0.0014(11) -0.0034(9)
C11 0.0418(14) 0.0416(13) 0.0494(17) -0.0168(11) -0.0186(12) 0.0139(11)
C10 0.0413(14) 0.0505(14) 0.0337(14) -0.0061(10) -0.0048(11) 0.0162(11)
C5 0.0277(12) 0.0436(13) 0.0380(14) -0.0043(10) 0.0010(10) -0.0025(10)
C16 0.0427(15) 0.0591(15) 0.0354(14) -0.0101(12) -0.0098(11) 0.0189(12)
C17 0.0375(13) 0.0399(12) 0.0394(14) -0.0092(11) -0.0096(10) 0.0086(10)
C4 0.0217(11) 0.0531(14) 0.0487(16) -0.0106(12) -0.0059(10) 0.0017(10)
C3 0.0307(12) 0.0441(13) 0.0439(15) -0.0061(10) -0.0153(11) 0.0100(10)
C12 0.0384(14) 0.0362(13) 0.0616(19) -0.0057(12) -0.0110(13) -0.0027(10)

loop_
_atom_type_symbol
_atom_type_description
_atom_type_scat_dispersion_real
_atom_type_scat_dispersion_imag
_atom_type_scat_source
C C 0.0181 0.0091 'International Tables Vol C Tables 4.2.6.8 and 6.1.1.4'
H H 0.0000 0.0000 'International Tables Vol C Tables 4.2.6.8 and 6.1.1.4'
N N 0.0311 0.0180 'International Tables Vol C Tables 4.2.6.8 and 6.1.1.4'
O O 0.0492 0.0322 'International Tables Vol C Tables 4.2.6.8 and 6.1.1.4'

loop_
_geom_angle_atom_site_label_1
_geom_angle_atom_site_label_2
_geom_angle_atom_site_label_3
_geom_angle
C1 O2 H2 109.5
C16 O1 C15 109.2(2)
C14 N1 C7 112.36(18)
C17 N1 C7 109.10(18)
C17 N1 C14 107.80(18)
O2 C1 C6 121.7(2)
O2 C1 C2 117.6(2)
C2 C1 C6 120.7(2)
C1 C6 C7 122.8(2)
C1 C6 C5 118.1(2)
C5 C6 C7 119.1(2)
C8 C9 H9 119.7
C8 C9 C10 120.7(2)
C10 C9 H9 119.7
N1 C7 C6 111.01(18)
N1 C7 H7 107.8
N1 C7 C8 112.05(18)
C6 C7 H7 107.8
C6 C7 C8 110.11(18)
C8 C7 H7 107.8
C9 C8 C7 118.7(2)
C9 C8 C13 118.4(2)
C13 C8 C7 122.8(2)
N1 C14 H14A 109.7
N1 C14 H14B 109.7
N1 C14 C15 109.9(2)
H14A C14 H14B 108.2
C15 C14 H14A 109.7
C15 C14 H14B 109.7
O1 C15 C14 111.4(2)
O1 C15 H15A 109.3
O1 C15 H15B 109.3
C14 C15 H15A 109.3
C14 C15 H15B 109.3
H15A C15 H15B 108.0
C1 C2 H2A 120.1
C1 C2 C3 119.8(2)
C3 C2 H2A 120.1
C8 C13 H13 119.6
C12 C13 C8 120.7(3)
C12 C13 H13 119.6
C10 C11 H11 119.8
C10 C11 C12 120.4(2)
C12 C11 H11 119.8
C9 C10 H10 120.1
C11 C10 C9 119.8(3)
C11 C10 H10 120.1
C6 C5 H5 119.4
C4 C5 C6 121.2(3)
C4 C5 H5 119.4
O1 C16 H16A 109.4
O1 C16 H16B 109.4
O1 C16 C17 111.2(2)
H16A C16 H16B 108.0
C17 C16 H16A 109.4
C17 C16 H16B 109.4
N1 C17 C16 111.0(2)
N1 C17 H17A 109.4
N1 C17 H17B 109.4
C16 C17 H17A 109.4
C16 C17 H17B 109.4
H17A C17 H17B 108.0
C5 C4 H4 120.2
C3 C4 C5 119.7(2)
C3 C4 H4 120.2
C2 C3 H3 119.8
C4 C3 C2 120.4(2)
C4 C3 H3 119.8
C13 C12 H12 120.0
C11 C12 C13 120.0(3)
C11 C12 H12 120.0

loop_
_geom_bond_atom_site_label_1
_geom_bond_atom_site_label_2
_geom_bond_distance
O2 H2 0.8400
O2 C1 1.369(3)
O1 C15 1.424(4)
O1 C16 1.421(3)
N1 C7 1.488(3)
N1 C14 1.472(3)
N1 C17 1.471(3)
C1 C6 1.395(3)
C1 C2 1.390(3)
C6 C7 1.524(3)
C6 C5 1.400(3)
C9 H9 0.9500
C9 C8 1.389(3)
C9 C10 1.395(4)
C7 H7 1.0000
C7 C8 1.526(3)
C8 C13 1.390(3)
C14 H14A 0.9900
C14 H14B 0.9900
C14 C15 1.517(4)
C15 H15A 0.9900
C15 H15B 0.9900
C2 H2A 0.9500
C2 C3 1.391(4)
C13 H13 0.9500
C13 C12 1.389(4)
C11 H11 0.9500
C11 C10 1.374(5)
C11 C12 1.375(5)
C10 H10 0.9500
C5 H5 0.9500
C5 C4 1.387(4)
C16 H16A 0.9900
C16 H16B 0.9900
C16 C17 1.510(4)
C17 H17A 0.9900
C17 H17B 0.9900
C4 H4 0.9500
C4 C3 1.374(4)
C3 H3 0.9500
C12 H12 0.9500

loop_
_geom_torsion_atom_site_label_1
_geom_torsion_atom_site_label_2
_geom_torsion_atom_site_label_3
_geom_torsion_atom_site_label_4
_geom_torsion
O2 C1 C6 C7 7.0(3)
O2 C1 C6 C5 -176.6(2)
O2 C1 C2 C3 178.2(2)
O1 C16 C17 N1 58.9(3)
N1 C7 C8 C9 -131.4(2)
N1 C7 C8 C13 47.9(3)
N1 C14 C15 O1 -59.9(3)
C1 C6 C7 N1 -38.0(3)
C1 C6 C7 C8 86.7(2)
C1 C6 C5 C4 -2.4(3)
C1 C2 C3 C4 -0.9(4)
C6 C1 C2 C3 -1.7(3)
C6 C7 C8 C9 104.5(2)
C6 C7 C8 C13 -76.1(3)
C6 C5 C4 C3 -0.1(4)
C9 C8 C13 C12 2.1(4)
C7 N1 C14 C15 177.1(2)
C7 N1 C17 C16 -179.1(2)
C7 C6 C5 C4 174.1(2)
C7 C8 C13 C12 -177.3(2)
C8 C9 C10 C11 0.7(4)
C8 C13 C12 C11 -0.1(4)
C14 N1 C7 C6 172.95(18)
C14 N1 C7 C8 49.4(2)
C14 N1 C17 C16 -56.8(3)
C15 O1 C16 C17 -58.7(3)
C2 C1 C6 C7 -173.16(19)
C2 C1 C6 C5 3.3(3)
C10 C9 C8 C7 177.0(2)
C10 C9 C8 C13 -2.4(4)
C10 C11 C12 C13 -1.6(4)
C5 C6 C7 N1 145.6(2)
C5 C6 C7 C8 -89.7(2)
C5 C4 C3 C2 1.8(4)
C16 O1 C15 C14 59.6(3)
C17 N1 C7 C6 -67.6(2)
C17 N1 C7 C8 168.87(19)
C17 N1 C14 C15 56.9(3)
C12 C11 C10 C9 1.3(4)
